data_8102304
loop_
_publ_author_name
'Yun-Peng Diao'
'Shan-Shan Huang'
'Ying Kong'
'Ming-Yu Xia'
'Da-Li Meng'

_publ_section_title
;
 Crystal structure of 2
 -[1-(2-chlorophenyl)-methylidene]hydrazino-1-(3,4-dihydroxyphenyl)ethanone
 monohydrate, C14H11ClN2O3 &#x00B7; H2O
;
_journal_issue 3
_journal_name_full 'Zeitschrift f\"ur Kristallographie - New Crystal Structures'
_journal_page_first 285
_journal_volume 223
_journal_year 2008
_chemical_formula_sum 'C14 H13 Cl N2 O4'
_chemical_formula_weight 308.71
_space_group_IT_number 14
_symmetry_cell_setting monoclinic
_symmetry_space_group_name_Hall '-P 2ybc'
_symmetry_space_group_name_H-M 'P 1 21/c 1'
_atom_sites_solution_hydrogens geom
_atom_sites_solution_primary direct
_atom_sites_solution_secondary difmap
_audit_creation_method SHELXL-97
_cell_angle_alpha 90.00
_cell_angle_beta 96.99(3)
_cell_angle_gamma 90.00
_cell_formula_units_Z 4
_cell_length_a 12.131(2)
_cell_length_b 12.634(3)
_cell_length_c 8.9230(18)
_cell_measurement_reflns_used 1979
_cell_measurement_temperature 298(2)
_cell_measurement_theta_max 26.7
_cell_measurement_theta_min 2.7
_cell_volume 1357.4(5)
_computing_cell_refinement 'Siemens XSCANS'
_computing_data_collection 'Siemens XSCANS'
_computing_data_reduction 'Siemens SHELXTL'
_computing_molecular_graphics 'Siemens SHELXTL'
_computing_publication_material 'Siemens SHELXTL'
_computing_structure_refinement 'SHELXL-97 (Sheldrick, 1997)'
_computing_structure_solution 'SHELXS-97 (Sheldrick, 1997)'
_diffrn_ambient_temperature 298(2)
_diffrn_measured_fraction_theta_full 0.989
_diffrn_measured_fraction_theta_max 0.989
_diffrn_measurement_device_type 'Siemens P4'
_diffrn_measurement_method '\w scans'
_diffrn_radiation_monochromator graphite
_diffrn_radiation_source 'fine-focus sealed tube'
_diffrn_radiation_type MoK\a
_diffrn_radiation_wavelength 0.71073
_diffrn_reflns_av_R_equivalents 0.0346
_diffrn_reflns_av_sigmaI/netI 0.0405
_diffrn_reflns_limit_h_max 15
_diffrn_reflns_limit_h_min -15
_diffrn_reflns_limit_k_max 9
_diffrn_reflns_limit_k_min -16
_diffrn_reflns_limit_l_max 11
_diffrn_reflns_limit_l_min -11
_diffrn_reflns_number 8377
_diffrn_reflns_theta_full 27.49
_diffrn_reflns_theta_max 27.49
_diffrn_reflns_theta_min 1.69
_diffrn_standards_number 0
_exptl_absorpt_coefficient_mu 0.299
_exptl_absorpt_correction_T_max 0.9481
_exptl_absorpt_correction_T_min 0.9425
_exptl_absorpt_correction_type empirical
_exptl_crystal_colour colorless
_exptl_crystal_density_diffrn 1.511
_exptl_crystal_density_method 'not measured'
_exptl_crystal_description block
_exptl_crystal_F_000 640
_exptl_crystal_size_max 0.20
_exptl_crystal_size_mid 0.20
_exptl_crystal_size_min 0.18
_refine_diff_density_max 0.261
_refine_diff_density_min -0.387
_refine_diff_density_rms 0.068
_refine_ls_extinction_method none
_refine_ls_goodness_of_fit_ref 1.052
_refine_ls_hydrogen_treatment mixed
_refine_ls_matrix_type full
_refine_ls_number_parameters 201
_refine_ls_number_reflns 3090
_refine_ls_number_restraints 4
_refine_ls_restrained_S_all 1.051
_refine_ls_R_factor_all 0.0697
_refine_ls_R_factor_gt 0.0474
_refine_ls_shift/su_max 0.000
_refine_ls_shift/su_mean 0.000
_refine_ls_structure_factor_coef Fsqd
_refine_ls_weighting_details 'calc w=1/[\s^2^(Fo^2^)+(0.0448P)^2^+0.6898P] where P=(Fo^2^+2Fc^2^)/3'
_refine_ls_weighting_scheme calc
_refine_ls_wR_factor_gt 0.1060
_refine_ls_wR_factor_ref 0.1197
_reflns_number_gt 2278
_reflns_number_total 3090
_reflns_threshold_expression I>2\s(I)
_cod_data_source_file 1267-2302.cff
_cod_data_source_block 1
_cod_original_sg_symbol_H-M P21/c
_cod_database_code 8102304

loop_
_symmetry_equiv_pos_as_xyz
'x, y, z'
'-x, y+1/2, -z+1/2'
'-x, -y, -z'
'x, -y-1/2, z-1/2'

loop_
_atom_site_label
_atom_site_type_symbol
_atom_site_fract_x
_atom_site_fract_y
_atom_site_fract_z
_atom_site_U_iso_or_equiv
_atom_site_adp_type
_atom_site_occupancy
_atom_site_symmetry_multiplicity
_atom_site_calc_flag
_atom_site_refinement_flags
_atom_site_disorder_assembly
_atom_site_disorder_group
Cl1 Cl 0.78647(6) 0.36518(5) 1.05922(8) 0.0567(2) Uani 1 1 d . . .
N1 N 0.81421(14) 0.67420(12) 0.87663(19) 0.0311(4) Uani 1 1 d . . .
N2 N 0.77175(15) 0.75705(13) 0.95320(18) 0.0310(4) Uani 1 1 d D . .
O1 O 0.71627(13) 0.83611(11) 0.73094(15) 0.0372(4) Uani 1 1 d . . .
O2 O 0.59434(14) 1.00475(11) 1.31168(15) 0.0396(4) Uani 1 1 d . . .
H2 H 0.5684 1.0611 1.3366 0.059 Uiso 1 1 calc R . .
O3 O 0.56785(15) 1.19085(11) 1.16413(16) 0.0427(4) Uani 1 1 d . . .
H3 H 0.5474 1.2380 1.1040 0.064 Uiso 1 1 calc R . .
O4 O 0.47750(14) 0.35491(12) 0.98499(18) 0.0422(4) Uani 1 1 d D . .
C1 C 0.88070(17) 0.49884(16) 0.8734(2) 0.0324(4) Uani 1 1 d . . .
C2 C 0.86649(19) 0.39436(17) 0.9166(2) 0.0381(5) Uani 1 1 d . . .
C3 C 0.9134(2) 0.31125(19) 0.8475(3) 0.0493(6) Uani 1 1 d . . .
H3A H 0.9022 0.2420 0.8778 0.059 Uiso 1 1 calc R . .
C4 C 0.9769(2) 0.3313(2) 0.7335(3) 0.0556(7) Uani 1 1 d . . .
H4 H 1.0091 0.2755 0.6866 0.067 Uiso 1 1 calc R . .
C5 C 0.9932(2) 0.4335(2) 0.6882(3) 0.0528(7) Uani 1 1 d . . .
H5 H 1.0370 0.4469 0.6117 0.063 Uiso 1 1 calc R . .
C6 C 0.9445(2) 0.51626(18) 0.7566(3) 0.0424(5) Uani 1 1 d . . .
H6 H 0.9545 0.5851 0.7238 0.051 Uiso 1 1 calc R . .
C7 C 0.83197(18) 0.58775(16) 0.9480(2) 0.0339(5) Uani 1 1 d . . .
H7 H 0.8143 0.5809 1.0460 0.041 Uiso 1 1 calc R . .
C8 C 0.72353(17) 0.83803(15) 0.8699(2) 0.0287(4) Uani 1 1 d . . .
C9 C 0.68319(17) 0.92946(15) 0.9516(2) 0.0284(4) Uani 1 1 d . . .
C10 C 0.65758(17) 0.92409(15) 1.0993(2) 0.0291(4) Uani 1 1 d . . .
H10 H 0.6659 0.8606 1.1522 0.035 Uiso 1 1 calc R . .
C11 C 0.62008(17) 1.01240(15) 1.1670(2) 0.0289(4) Uani 1 1 d . . .
C12 C 0.60719(18) 1.10788(15) 1.0889(2) 0.0313(4) Uani 1 1 d . . .
C13 C 0.6323(2) 1.11367(16) 0.9428(2) 0.0389(5) Uani 1 1 d . . .
H13 H 0.6245 1.1774 0.8904 0.047 Uiso 1 1 calc R . .
C14 C 0.6690(2) 1.02441(16) 0.8744(2) 0.0378(5) Uani 1 1 d . . .
H14 H 0.6844 1.0282 0.7749 0.045 Uiso 1 1 calc R . .
H2A H 0.773(3) 0.751(2) 1.0535(12) 0.080 Uiso 1 1 d D . .
H4B H 0.455(2) 0.393(2) 1.053(2) 0.080 Uiso 1 1 d D . .
H4A H 0.4228(17) 0.346(2) 0.918(2) 0.080 Uiso 1 1 d D . .

loop_
_atom_site_aniso_label
_atom_site_aniso_U_11
_atom_site_aniso_U_22
_atom_site_aniso_U_33
_atom_site_aniso_U_23
_atom_site_aniso_U_13
_atom_site_aniso_U_12
Cl1 0.0733(5) 0.0419(3) 0.0595(4) 0.0087(3) 0.0268(3) 0.0054(3)
N1 0.0377(10) 0.0255(8) 0.0311(9) -0.0051(7) 0.0083(8) 0.0019(7)
N2 0.0433(10) 0.0268(8) 0.0242(8) -0.0021(7) 0.0089(8) 0.0037(7)
O1 0.0561(10) 0.0356(8) 0.0211(7) -0.0010(6) 0.0097(7) 0.0072(7)
O2 0.0656(11) 0.0305(8) 0.0247(7) -0.0007(6) 0.0142(7) 0.0104(7)
O3 0.0687(11) 0.0263(7) 0.0345(8) -0.0020(6) 0.0115(8) 0.0092(7)
O4 0.0548(11) 0.0344(8) 0.0386(9) -0.0040(7) 0.0100(8) -0.0002(7)
C1 0.0323(11) 0.0319(10) 0.0320(10) -0.0035(8) 0.0001(9) 0.0052(9)
C2 0.0409(12) 0.0357(11) 0.0372(12) -0.0013(9) 0.0027(10) 0.0049(9)
C3 0.0612(16) 0.0323(12) 0.0544(15) -0.0038(10) 0.0072(13) 0.0086(11)
C4 0.0674(18) 0.0446(14) 0.0565(16) -0.0097(12) 0.0144(14) 0.0184(13)
C5 0.0592(17) 0.0554(16) 0.0469(14) -0.0021(12) 0.0188(12) 0.0164(13)
C6 0.0491(14) 0.0375(12) 0.0417(12) -0.0005(10) 0.0102(11) 0.0060(10)
C7 0.0415(12) 0.0318(11) 0.0292(10) -0.0022(8) 0.0076(9) 0.0025(9)
C8 0.0349(11) 0.0267(10) 0.0256(10) -0.0014(7) 0.0082(8) -0.0023(8)
C9 0.0347(11) 0.0266(10) 0.0243(9) -0.0011(7) 0.0049(8) 0.0004(8)
C10 0.0396(11) 0.0238(9) 0.0237(9) 0.0009(7) 0.0036(8) 0.0019(8)
C11 0.0357(11) 0.0296(10) 0.0215(9) -0.0004(7) 0.0036(8) 0.0019(8)
C12 0.0402(12) 0.0224(9) 0.0312(10) -0.0040(8) 0.0034(9) 0.0025(8)
C13 0.0594(15) 0.0247(10) 0.0340(11) 0.0065(8) 0.0113(10) 0.0024(10)
C14 0.0572(14) 0.0322(11) 0.0267(10) 0.0037(8) 0.0153(10) 0.0011(10)

loop_
_atom_type_symbol
_atom_type_description
_atom_type_scat_dispersion_real
_atom_type_scat_dispersion_imag
_atom_type_scat_source
C C 0.0033 0.0016 'International Tables Vol C Tables 4.2.6.8 and 6.1.1.4'
H H 0.0000 0.0000 'International Tables Vol C Tables 4.2.6.8 and 6.1.1.4'
N N 0.0061 0.0033 'International Tables Vol C Tables 4.2.6.8 and 6.1.1.4'
O O 0.0106 0.0060 'International Tables Vol C Tables 4.2.6.8 and 6.1.1.4'
Cl Cl 0.1484 0.1585 'International Tables Vol C Tables 4.2.6.8 and 6.1.1.4'

loop_
_geom_angle_atom_site_label_1
_geom_angle_atom_site_label_2
_geom_angle_atom_site_label_3
_geom_angle
_geom_angle_site_symmetry_1
_geom_angle_site_symmetry_3
_geom_angle_publ_flag
C7 N1 N2 117.01(16) . . ?
C8 N2 N1 117.55(16) . . ?
C8 N2 H2A 124(2) . . ?
N1 N2 H2A 118(2) . . ?
C11 O2 H2 109.5 . . ?
C12 O3 H3 109.5 . . ?
H4B O4 H4A 107(2) . . ?
C6 C1 C2 117.20(19) . . ?
C6 C1 C7 120.74(19) . . ?
C2 C1 C7 122.06(19) . . ?
C3 C2 C1 121.9(2) . . ?
C3 C2 Cl1 117.81(18) . . ?
C1 C2 Cl1 120.32(16) . . ?
C4 C3 C2 119.4(2) . . ?
C4 C3 H3A 120.3 . . ?
C2 C3 H3A 120.3 . . ?
C3 C4 C5 120.3(2) . . ?
C3 C4 H4 119.8 . . ?
C5 C4 H4 119.8 . . ?
C4 C5 C6 119.9(2) . . ?
C4 C5 H5 120.1 . . ?
C6 C5 H5 120.1 . . ?
C5 C6 C1 121.3(2) . . ?
C5 C6 H6 119.3 . . ?
C1 C6 H6 119.3 . . ?
N1 C7 C1 119.02(18) . . ?
N1 C7 H7 120.5 . . ?
C1 C7 H7 120.5 . . ?
O1 C8 N2 120.68(17) . . ?
O1 C8 C9 121.55(17) . . ?
N2 C8 C9 117.75(16) . . ?
C14 C9 C10 119.04(17) . . ?
C14 C9 C8 117.35(17) . . ?
C10 C9 C8 123.60(17) . . ?
C11 C10 C9 120.06(17) . . ?
C11 C10 H10 120.0 . . ?
C9 C10 H10 120.0 . . ?
O2 C11 C10 118.92(17) . . ?
O2 C11 C12 120.58(17) . . ?
C10 C11 C12 120.49(17) . . ?
O3 C12 C13 123.87(18) . . ?
O3 C12 C11 116.40(17) . . ?
C13 C12 C11 119.72(17) . . ?
C12 C13 C14 119.72(18) . . ?
C12 C13 H13 120.1 . . ?
C14 C13 H13 120.1 . . ?
C13 C14 C9 120.96(18) . . ?
C13 C14 H14 119.5 . . ?
C9 C14 H14 119.5 . . ?

loop_
_geom_bond_atom_site_label_1
_geom_bond_atom_site_label_2
_geom_bond_distance
_geom_bond_site_symmetry_2
_geom_bond_publ_flag
Cl1 C2 1.731(2) . ?
N1 C7 1.269(3) . ?
N1 N2 1.383(2) . ?
N2 C8 1.355(3) . ?
N2 H2A 0.896(10) . ?
O1 C8 1.233(2) . ?
O2 C11 1.368(2) . ?
O2 H2 0.8200 . ?
O3 C12 1.362(2) . ?
O3 H3 0.8200 . ?
O4 H4B 0.848(10) . ?
O4 H4A 0.845(10) . ?
C1 C6 1.390(3) . ?
C1 C2 1.392(3) . ?
C1 C7 1.466(3) . ?
C2 C3 1.376(3) . ?
C3 C4 1.373(4) . ?
C3 H3A 0.9300 . ?
C4 C5 1.374(4) . ?
C4 H4 0.9300 . ?
C5 C6 1.379(3) . ?
C5 H5 0.9300 . ?
C6 H6 0.9300 . ?
C7 H7 0.9300 . ?
C8 C9 1.481(3) . ?
C9 C14 1.384(3) . ?
C9 C10 1.392(3) . ?
C10 C11 1.372(3) . ?
C10 H10 0.9300 . ?
C11 C12 1.392(3) . ?
C12 C13 1.376(3) . ?
C13 C14 1.382(3) . ?
C13 H13 0.9300 . ?
C14 H14 0.9300 . ?

loop_
_geom_hbond_atom_site_label_D
_geom_hbond_atom_site_label_H
_geom_hbond_atom_site_label_A
_geom_hbond_distance_DH
_geom_hbond_distance_HA
_geom_hbond_distance_DA
_geom_hbond_angle_DHA
_geom_hbond_site_symmetry_A
O4 H4A O1 0.845(10) 2.020(11) 2.862(2) 174(3) 2_646
O4 H4B O2 0.848(10) 1.995(12) 2.832(2) 169(3) 2_647
O3 H3 O4 0.82 1.95 2.762(2) 169.4 1_565
O2 H2 O3 0.82 2.25 2.695(2) 114.7 .
N2 H2A O1 0.896(10) 2.113(19) 2.896(2) 145(3) 4_576
O2 H2 O4 0.82 2.11 2.842(2) 148.6 4_576

loop_
_cod_related_entry_id
_cod_related_entry_database
_cod_related_entry_code
1 ChemSpider 30653941
